data_7158189
loop_
_publ_author_name
'Tajti, \'Ad\'am'
'Szab\'o, K\'armen Em\>oke'
'Popovics-T\'oth, N\'ora'
'Iskanderov, Javad'
'Perdih, Franc'
'Hackler, L\'aszl\'o'
'Kari, Be\'ata'
'Pusk\'as, L\'aszl\'o G'
'B\'alint, Erika'

_publ_section_title
;
 PMDTA-catalyzed multicomponent synthesis and biological activity of
 2-amino-4H-chromenes containing a phosphonate or phosphine oxide moiety.
;
_journal_issue 31
_journal_name_full 'Organic &amp; biomolecular chemistry'
_journal_page_first 6883
_journal_page_last 6891
_journal_paper_doi 10.1039/d1ob01204e
_journal_volume 19
_journal_year 2021
_chemical_formula_moiety 'C24 H21 N2 O2 P'
_chemical_formula_sum 'C24 H21 N2 O2 P'
_chemical_formula_weight 400.40
_space_group_crystal_system triclinic
_space_group_IT_number 2
_space_group_name_Hall '-P 1'
_space_group_name_H-M_alt 'P -1'
_atom_sites_solution_hydrogens mixed
_atom_sites_solution_primary dual
_audit_creation_method SHELXL-2018/3
_audit_update_record
;
2021-05-13 deposited with the CCDC.	2021-07-22 downloaded from the CCDC.
;
_cell_angle_alpha 115.027(7)
_cell_angle_beta 91.058(5)
_cell_angle_gamma 113.010(6)
_cell_formula_units_Z 2
_cell_length_a 9.0000(5)
_cell_length_b 11.1653(8)
_cell_length_c 12.3858(7)
_cell_measurement_reflns_used 2713
_cell_measurement_temperature 150(2)
_cell_measurement_theta_max 29.2170
_cell_measurement_theta_min 3.2980
_cell_volume 1012.50(15)
_computing_cell_refinement 'CrysAlisPro 1.171.39.46e (Rigaku OD, 2018)'
_computing_data_collection 'CrysAlisPro 1.171.39.46e (Rigaku OD, 2018)'
_computing_data_reduction 'CrysAlisPro 1.171.39.46e (Rigaku OD, 2018)'
_computing_structure_refinement 'ShelXL (Sheldrick, 2015)'
_computing_structure_solution 'ShelXT (Sheldrick, 2015)'
_diffrn_ambient_temperature 150(2)
_diffrn_detector 'CCD plate'
_diffrn_detector_area_resol_mean 10.4933
_diffrn_detector_type Atlas
_diffrn_measured_fraction_theta_full 0.999
_diffrn_measured_fraction_theta_max 0.999
_diffrn_measurement_device 'four-circle diffractometer'
_diffrn_measurement_device_type 'SuperNova, Dual, Cu at home/near, Atlas'
_diffrn_measurement_method '\w scans'
_diffrn_radiation_monochromator mirror
_diffrn_radiation_probe x-ray
_diffrn_radiation_type MoK\a
_diffrn_radiation_wavelength 0.71073
_diffrn_reflns_av_R_equivalents 0.0229
_diffrn_reflns_av_unetI/netI 0.0441
_diffrn_reflns_Laue_measured_fraction_full 0.999
_diffrn_reflns_Laue_measured_fraction_max 0.999
_diffrn_reflns_limit_h_max 11
_diffrn_reflns_limit_h_min -8
_diffrn_reflns_limit_k_max 13
_diffrn_reflns_limit_k_min -14
_diffrn_reflns_limit_l_max 16
_diffrn_reflns_limit_l_min -14
_diffrn_reflns_number 8457
_diffrn_reflns_point_group_measured_fraction_full 0.999
_diffrn_reflns_point_group_measured_fraction_max 0.999
_diffrn_reflns_theta_full 25.242
_diffrn_reflns_theta_max 27.481
_diffrn_reflns_theta_min 2.521
_diffrn_source 'micro-focus sealed X-ray tube'
_diffrn_source_type 'SuperNova (Mo) X-ray Source'
_exptl_absorpt_coefficient_mu 0.159
_exptl_absorpt_correction_T_max 1.00000
_exptl_absorpt_correction_T_min 0.81350
_exptl_absorpt_correction_type multi-scan
_exptl_absorpt_process_details
;
CrysAlisPro 1.171.39.46e (Rigaku Oxford Diffraction, 2018)
Empirical absorption correction using spherical harmonics,
 implemented in SCALE3 ABSPACK scaling algorithm.
;
_exptl_crystal_colour colourless
_exptl_crystal_density_diffrn 1.313
_exptl_crystal_description prism
_exptl_crystal_F_000 420
_exptl_crystal_size_max 0.500
_exptl_crystal_size_mid 0.300
_exptl_crystal_size_min 0.300
_refine_diff_density_max 0.376
_refine_diff_density_min -0.357
_refine_diff_density_rms 0.052
_refine_ls_extinction_method none
_refine_ls_goodness_of_fit_ref 1.030
_refine_ls_hydrogen_treatment mixed
_refine_ls_matrix_type full
_refine_ls_number_parameters 270
_refine_ls_number_reflns 4649
_refine_ls_number_restraints 0
_refine_ls_restrained_S_all 1.030
_refine_ls_R_factor_all 0.0593
_refine_ls_R_factor_gt 0.0433
_refine_ls_shift/su_max 0.001
_refine_ls_shift/su_mean 0.000
_refine_ls_structure_factor_coef Fsqd
_refine_ls_weighting_details 'w=1/[\s^2^(Fo^2^)+(0.0447P)^2^+0.4120P] where P=(Fo^2^+2Fc^2^)/3'
_refine_ls_weighting_scheme calc
_refine_ls_wR_factor_gt 0.0999
_refine_ls_wR_factor_ref 0.1114
_reflns_Friedel_coverage 0.000
_reflns_number_gt 3712
_reflns_number_total 4649
_reflns_threshold_expression 'I > 2\s(I)'
_cod_data_source_file d1ob01204e2.cif
_cod_data_source_block Structure-14b
_cod_depositor_comments 'Adding full bibliography for 7158185--7158189.cif.'
_cod_original_cell_volume 1012.50(13)
_cod_database_code 7158189
_shelx_shelxl_version_number 2018/3
_shelx_space_group_comment
;
The symmetry employed for this shelxl refinement is uniquely defined
by the following loop, which should always be used as a source of
symmetry information in preference to the above space-group names.
They are only intended as comments.
;
_shelx_estimated_absorpt_t_min 0.925
_shelx_estimated_absorpt_t_max 0.954

loop_
_space_group_symop_operation_xyz
'x, y, z'
'-x, -y, -z'

loop_
_atom_site_label
_atom_site_type_symbol
_atom_site_fract_x
_atom_site_fract_y
_atom_site_fract_z
_atom_site_U_iso_or_equiv
_atom_site_adp_type
_atom_site_occupancy
_atom_site_site_symmetry_order
_atom_site_calc_flag
_atom_site_refinement_flags_posn
_atom_site_refinement_flags_adp
_atom_site_refinement_flags_occupancy
_atom_site_disorder_assembly
_atom_site_disorder_group
P1 P 0.79848(5) 0.33470(5) 0.69995(4) 0.02001(12) Uani 1 1 d . . . . .
O1 O 0.96948(15) 0.43682(13) 0.70721(11) 0.0265(3) Uani 1 1 d . . . . .
O2 O 0.89208(15) 0.31868(13) 0.40524(11) 0.0242(3) Uani 1 1 d . . . . .
N1 N 0.3870(2) 0.33259(18) 0.49603(16) 0.0317(4) Uani 1 1 d . . . . .
N2 N 0.7693(2) 0.45458(18) 0.39766(14) 0.0264(3) Uani 1 1 d . . . . .
H2B H 0.713(3) 0.502(2) 0.4270(19) 0.032 Uiso 1 1 d . U . . .
H2A H 0.857(3) 0.489(2) 0.3649(18) 0.032 Uiso 1 1 d . U . . .
C1 C 0.6814(2) 0.20370(18) 0.54088(15) 0.0199(3) Uani 1 1 d . . . . .
H1 H 0.573940 0.128961 0.540849 0.024 Uiso 1 1 calc R U . . .
C2 C 0.6474(2) 0.28866(18) 0.48279(15) 0.0203(3) Uani 1 1 d . . . . .
C3 C 0.7641(2) 0.35505(18) 0.43102(15) 0.0209(3) Uani 1 1 d . . . . .
C4 C 0.8778(2) 0.18841(18) 0.40246(15) 0.0219(4) Uani 1 1 d . . . . .
C5 C 0.7771(2) 0.12646(18) 0.46639(15) 0.0208(3) Uani 1 1 d . . . . .
C6 C 0.9707(2) 0.1250(2) 0.33318(16) 0.0282(4) Uani 1 1 d . . . . .
H6 H 1.041962 0.171296 0.292679 0.034 Uiso 1 1 calc R U . . .
C7 C 0.9584(2) -0.0068(2) 0.32357(17) 0.0304(4) Uani 1 1 d . . . . .
H7 H 1.020314 -0.052136 0.275133 0.036 Uiso 1 1 calc R U . . .
C8 C 0.8566(2) -0.0727(2) 0.38408(16) 0.0283(4) Uani 1 1 d . . . . .
H8 H 0.847142 -0.163933 0.376180 0.034 Uiso 1 1 calc R U . . .
C9 C 0.7683(2) -0.00551(18) 0.45630(16) 0.0236(4) Uani 1 1 d . . . . .
H9 H 0.700829 -0.049912 0.499536 0.028 Uiso 1 1 calc R U . . .
C10 C 0.5046(2) 0.31422(18) 0.49173(16) 0.0230(4) Uani 1 1 d . . . . .
C11 C 0.6755(2) 0.43029(18) 0.76411(15) 0.0219(4) Uani 1 1 d . . . . .
C12 C 0.7157(2) 0.56359(19) 0.76304(17) 0.0276(4) Uani 1 1 d . . . . .
H12 H 0.809460 0.603784 0.733402 0.033 Uiso 1 1 calc R U . . .
C13 C 0.6191(2) 0.6378(2) 0.80524(17) 0.0315(4) Uani 1 1 d . . . . .
H13 H 0.647231 0.728386 0.803722 0.038 Uiso 1 1 calc R U . . .
C14 C 0.4822(2) 0.5818(2) 0.84954(16) 0.0289(4) Uani 1 1 d . . . . .
C15 C 0.4416(2) 0.4480(2) 0.84910(17) 0.0295(4) Uani 1 1 d . . . . .
H15 H 0.347528 0.407737 0.878380 0.035 Uiso 1 1 calc R U . . .
C16 C 0.5368(2) 0.3722(2) 0.80643(16) 0.0264(4) Uani 1 1 d . . . . .
H16 H 0.506924 0.280474 0.806189 0.032 Uiso 1 1 calc R U . . .
C17 C 0.3793(3) 0.6638(2) 0.89898(19) 0.0389(5) Uani 1 1 d . . . . .
H17A H 0.414839 0.748036 0.882287 0.058 Uiso 1 1 calc R U . . .
H17B H 0.393897 0.698942 0.987347 0.058 Uiso 1 1 calc R U . . .
H17C H 0.262324 0.597799 0.859359 0.058 Uiso 1 1 calc R U . . .
C18 C 0.7966(2) 0.23459(18) 0.78267(15) 0.0217(4) Uani 1 1 d . . . . .
C19 C 0.9313(2) 0.3033(2) 0.88031(16) 0.0266(4) Uani 1 1 d . . . . .
H19 H 1.022613 0.392039 0.893921 0.032 Uiso 1 1 calc R U . . .
C20 C 0.9321(2) 0.2426(2) 0.95731(16) 0.0315(4) Uani 1 1 d . . . . .
H20 H 1.024093 0.290907 1.023641 0.038 Uiso 1 1 calc R U . . .
C21 C 0.8011(3) 0.1127(2) 0.93944(16) 0.0300(4) Uani 1 1 d . . . . .
C22 C 0.6700(2) 0.0425(2) 0.84002(17) 0.0284(4) Uani 1 1 d . . . . .
H22 H 0.581225 -0.048534 0.824557 0.034 Uiso 1 1 calc R U . . .
C23 C 0.6662(2) 0.10265(19) 0.76277(16) 0.0250(4) Uani 1 1 d . . . . .
H23 H 0.574305 0.053678 0.696177 0.030 Uiso 1 1 calc R U . . .
C24 C 0.8002(3) 0.0536(3) 1.0294(2) 0.0461(6) Uani 1 1 d . . . . .
H24A H 0.873187 0.004855 1.013739 0.069 Uiso 1 1 calc R U . . .
H24B H 0.687316 -0.017373 1.019728 0.069 Uiso 1 1 calc R U . . .
H24C H 0.839481 0.135096 1.112800 0.069 Uiso 1 1 calc R U . . .

loop_
_atom_site_aniso_label
_atom_site_aniso_U_11
_atom_site_aniso_U_22
_atom_site_aniso_U_33
_atom_site_aniso_U_23
_atom_site_aniso_U_13
_atom_site_aniso_U_12
P1 0.0193(2) 0.0200(2) 0.0218(2) 0.00941(18) 0.00519(17) 0.00995(18)
O1 0.0199(6) 0.0273(7) 0.0298(7) 0.0132(5) 0.0066(5) 0.0081(5)
O2 0.0242(6) 0.0274(6) 0.0304(7) 0.0165(5) 0.0108(5) 0.0167(5)
N1 0.0259(8) 0.0332(9) 0.0468(10) 0.0235(8) 0.0113(7) 0.0175(7)
N2 0.0263(8) 0.0340(9) 0.0339(9) 0.0222(7) 0.0133(7) 0.0201(7)
C1 0.0189(8) 0.0200(8) 0.0225(8) 0.0105(7) 0.0044(7) 0.0096(7)
C2 0.0186(8) 0.0225(8) 0.0234(8) 0.0110(7) 0.0048(7) 0.0121(7)
C3 0.0191(8) 0.0227(8) 0.0216(8) 0.0092(7) 0.0020(7) 0.0114(7)
C4 0.0218(9) 0.0228(8) 0.0219(8) 0.0089(7) 0.0014(7) 0.0123(7)
C5 0.0180(8) 0.0209(8) 0.0209(8) 0.0067(7) 0.0005(6) 0.0099(7)
C6 0.0291(10) 0.0385(11) 0.0246(9) 0.0149(8) 0.0097(8) 0.0218(9)
C7 0.0355(11) 0.0352(10) 0.0242(9) 0.0076(8) 0.0055(8) 0.0260(9)
C8 0.0306(10) 0.0231(9) 0.0296(10) 0.0072(8) -0.0003(8) 0.0163(8)
C9 0.0205(9) 0.0205(8) 0.0277(9) 0.0090(7) 0.0002(7) 0.0097(7)
C10 0.0215(9) 0.0213(8) 0.0282(9) 0.0138(7) 0.0052(7) 0.0087(7)
C11 0.0238(9) 0.0216(8) 0.0194(8) 0.0071(7) 0.0043(7) 0.0121(7)
C12 0.0279(10) 0.0226(9) 0.0306(10) 0.0115(8) 0.0074(8) 0.0105(8)
C13 0.0375(11) 0.0238(9) 0.0345(10) 0.0112(8) 0.0065(9) 0.0174(8)
C14 0.0330(10) 0.0302(10) 0.0229(9) 0.0060(8) 0.0035(8) 0.0205(8)
C15 0.0270(10) 0.0346(10) 0.0283(10) 0.0127(8) 0.0098(8) 0.0168(8)
C16 0.0298(10) 0.0260(9) 0.0272(9) 0.0129(8) 0.0092(8) 0.0151(8)
C17 0.0434(12) 0.0426(12) 0.0363(11) 0.0123(9) 0.0098(9) 0.0310(10)
C18 0.0235(9) 0.0239(8) 0.0220(8) 0.0097(7) 0.0069(7) 0.0154(7)
C19 0.0254(9) 0.0253(9) 0.0265(9) 0.0085(8) 0.0031(7) 0.0127(8)
C20 0.0365(11) 0.0351(10) 0.0220(9) 0.0083(8) 0.0001(8) 0.0208(9)
C21 0.0432(11) 0.0333(10) 0.0240(9) 0.0138(8) 0.0099(8) 0.0261(9)
C22 0.0343(10) 0.0250(9) 0.0302(10) 0.0146(8) 0.0094(8) 0.0150(8)
C23 0.0251(9) 0.0236(9) 0.0249(9) 0.0095(7) 0.0030(7) 0.0115(7)
C24 0.0669(16) 0.0511(14) 0.0358(12) 0.0264(11) 0.0095(11) 0.0338(12)

loop_
_atom_type_symbol
_atom_type_description
_atom_type_scat_dispersion_real
_atom_type_scat_dispersion_imag
_atom_type_scat_source
C C 0.0033 0.0016 'International Tables Vol C Tables 4.2.6.8 and 6.1.1.4'
H H 0.0000 0.0000 'International Tables Vol C Tables 4.2.6.8 and 6.1.1.4'
N N 0.0061 0.0033 'International Tables Vol C Tables 4.2.6.8 and 6.1.1.4'
O O 0.0106 0.0060 'International Tables Vol C Tables 4.2.6.8 and 6.1.1.4'
P P 0.1023 0.0942 'International Tables Vol C Tables 4.2.6.8 and 6.1.1.4'

loop_
_geom_angle_atom_site_label_1
_geom_angle_atom_site_label_2
_geom_angle_atom_site_label_3
_geom_angle
_geom_angle_site_symmetry_1
_geom_angle_site_symmetry_3
_geom_angle_publ_flag
O1 P1 C11 112.15(8) . . ?
O1 P1 C18 112.09(8) . . ?
C11 P1 C18 106.14(8) . . ?
O1 P1 C1 112.55(7) . . ?
C11 P1 C1 103.88(8) . . ?
C18 P1 C1 109.54(8) . . ?
C3 O2 C4 117.74(13) . . ?
C3 N2 H2B 119.0(14) . . ?
C3 N2 H2A 117.1(13) . . ?
H2B N2 H2A 120.9(19) . . ?
C5 C1 C2 108.48(13) . . ?
C5 C1 P1 111.73(11) . . ?
C2 C1 P1 108.46(11) . . ?
C5 C1 H1 109.4 . . ?
C2 C1 H1 109.4 . . ?
P1 C1 H1 109.4 . . ?
C3 C2 C10 118.51(15) . . ?
C3 C2 C1 119.82(14) . . ?
C10 C2 C1 121.35(14) . . ?
N2 C3 O2 111.73(15) . . ?
N2 C3 C2 127.55(15) . . ?
O2 C3 C2 120.70(14) . . ?
C6 C4 C5 121.86(16) . . ?
C6 C4 O2 116.22(15) . . ?
C5 C4 O2 121.92(14) . . ?
C4 C5 C9 117.87(15) . . ?
C4 C5 C1 118.44(14) . . ?
C9 C5 C1 123.69(15) . . ?
C4 C6 C7 119.15(17) . . ?
C4 C6 H6 120.4 . . ?
C7 C6 H6 120.4 . . ?
C8 C7 C6 120.30(17) . . ?
C8 C7 H7 119.8 . . ?
C6 C7 H7 119.8 . . ?
C7 C8 C9 119.91(17) . . ?
C7 C8 H8 120.0 . . ?
C9 C8 H8 120.0 . . ?
C8 C9 C5 120.87(17) . . ?
C8 C9 H9 119.6 . . ?
C5 C9 H9 119.6 . . ?
N1 C10 C2 178.3(2) . . ?
C16 C11 C12 119.17(15) . . ?
C16 C11 P1 122.85(13) . . ?
C12 C11 P1 117.83(13) . . ?
C13 C12 C11 120.15(17) . . ?
C13 C12 H12 119.9 . . ?
C11 C12 H12 119.9 . . ?
C14 C13 C12 121.00(17) . . ?
C14 C13 H13 119.5 . . ?
C12 C13 H13 119.5 . . ?
C13 C14 C15 118.57(16) . . ?
C13 C14 C17 121.38(17) . . ?
C15 C14 C17 120.04(18) . . ?
C14 C15 C16 120.98(17) . . ?
C14 C15 H15 119.5 . . ?
C16 C15 H15 119.5 . . ?
C11 C16 C15 120.12(16) . . ?
C11 C16 H16 119.9 . . ?
C15 C16 H16 119.9 . . ?
C14 C17 H17A 109.5 . . ?
C14 C17 H17B 109.5 . . ?
H17A C17 H17B 109.5 . . ?
C14 C17 H17C 109.5 . . ?
H17A C17 H17C 109.5 . . ?
H17B C17 H17C 109.5 . . ?
C23 C18 C19 118.75(16) . . ?
C23 C18 P1 124.85(13) . . ?
C19 C18 P1 116.16(13) . . ?
C20 C19 C18 120.28(17) . . ?
C20 C19 H19 119.9 . . ?
C18 C19 H19 119.9 . . ?
C19 C20 C21 121.28(17) . . ?
C19 C20 H20 119.4 . . ?
C21 C20 H20 119.4 . . ?
C20 C21 C22 118.16(17) . . ?
C20 C21 C24 120.22(18) . . ?
C22 C21 C24 121.58(19) . . ?
C21 C22 C23 121.31(17) . . ?
C21 C22 H22 119.3 . . ?
C23 C22 H22 119.3 . . ?
C22 C23 C18 120.17(17) . . ?
C22 C23 H23 119.9 . . ?
C18 C23 H23 119.9 . . ?
C21 C24 H24A 109.5 . . ?
C21 C24 H24B 109.5 . . ?
H24A C24 H24B 109.5 . . ?
C21 C24 H24C 109.5 . . ?
H24A C24 H24C 109.5 . . ?
H24B C24 H24C 109.5 . . ?

loop_
_geom_bond_atom_site_label_1
_geom_bond_atom_site_label_2
_geom_bond_distance
_geom_bond_site_symmetry_2
_geom_bond_publ_flag
P1 O1 1.4876(13) . ?
P1 C11 1.7983(17) . ?
P1 C18 1.8040(17) . ?
P1 C1 1.8472(17) . ?
O2 C3 1.3650(19) . ?
O2 C4 1.395(2) . ?
N1 C10 1.152(2) . ?
N2 C3 1.325(2) . ?
N2 H2B 0.85(2) . ?
N2 H2A 0.92(2) . ?
C1 C5 1.508(2) . ?
C1 C2 1.519(2) . ?
C1 H1 1.0000 . ?
C2 C3 1.372(2) . ?
C2 C10 1.418(2) . ?
C4 C6 1.382(2) . ?
C4 C5 1.388(2) . ?
C5 C9 1.395(2) . ?
C6 C7 1.384(3) . ?
C6 H6 0.9500 . ?
C7 C8 1.381(3) . ?
C7 H7 0.9500 . ?
C8 C9 1.385(2) . ?
C8 H8 0.9500 . ?
C9 H9 0.9500 . ?
C11 C16 1.390(2) . ?
C11 C12 1.393(2) . ?
C12 C13 1.390(2) . ?
C12 H12 0.9500 . ?
C13 C14 1.387(3) . ?
C13 H13 0.9500 . ?
C14 C15 1.390(3) . ?
C14 C17 1.511(2) . ?
C15 C16 1.391(2) . ?
C15 H15 0.9500 . ?
C16 H16 0.9500 . ?
C17 H17A 0.9800 . ?
C17 H17B 0.9800 . ?
C17 H17C 0.9800 . ?
C18 C23 1.392(2) . ?
C18 C19 1.398(2) . ?
C19 C20 1.386(3) . ?
C19 H19 0.9500 . ?
C20 C21 1.387(3) . ?
C20 H20 0.9500 . ?
C21 C22 1.389(3) . ?
C21 C24 1.514(3) . ?
C22 C23 1.389(2) . ?
C22 H22 0.9500 . ?
C23 H23 0.9500 . ?
C24 H24A 0.9800 . ?
C24 H24B 0.9800 . ?
C24 H24C 0.9800 . ?

loop_
_geom_hbond_atom_site_label_D
_geom_hbond_atom_site_label_H
_geom_hbond_atom_site_label_A
_geom_hbond_distance_DH
_geom_hbond_distance_HA
_geom_hbond_distance_DA
_geom_hbond_angle_DHA
_geom_hbond_site_symmetry_A
_geom_hbond_publ_flag
N2 H2B N1 0.85(2) 2.23(2) 3.065(2) 167.6(19) 2_666 yes
N2 H2A O1 0.92(2) 1.89(2) 2.811(2) 177.2(19) 2_766 yes

loop_
_geom_torsion_atom_site_label_1
_geom_torsion_atom_site_label_2
_geom_torsion_atom_site_label_3
_geom_torsion_atom_site_label_4
_geom_torsion
_geom_torsion_site_symmetry_1
_geom_torsion_site_symmetry_2
_geom_torsion_site_symmetry_3
_geom_torsion_site_symmetry_4
_geom_torsion_publ_flag
O1 P1 C1 C5 50.81(13) . . . . ?
C11 P1 C1 C5 172.35(11) . . . . ?
C18 P1 C1 C5 -74.60(13) . . . . ?
O1 P1 C1 C2 -68.71(13) . . . . ?
C11 P1 C1 C2 52.82(13) . . . . ?
C18 P1 C1 C2 165.88(11) . . . . ?
C5 C1 C2 C3 -36.3(2) . . . . ?
P1 C1 C2 C3 85.21(17) . . . . ?
C5 C1 C2 C10 150.28(16) . . . . ?
P1 C1 C2 C10 -88.17(17) . . . . ?
C4 O2 C3 N2 -162.14(14) . . . . ?
C4 O2 C3 C2 16.5(2) . . . . ?
C10 C2 C3 N2 7.3(3) . . . . ?
C1 C2 C3 N2 -166.23(16) . . . . ?
C10 C2 C3 O2 -171.09(15) . . . . ?
C1 C2 C3 O2 15.3(2) . . . . ?
C3 O2 C4 C6 155.89(15) . . . . ?
C3 O2 C4 C5 -24.6(2) . . . . ?
C6 C4 C5 C9 -1.7(3) . . . . ?
O2 C4 C5 C9 178.82(15) . . . . ?
C6 C4 C5 C1 179.35(15) . . . . ?
O2 C4 C5 C1 -0.1(2) . . . . ?
C2 C1 C5 C4 28.2(2) . . . . ?
P1 C1 C5 C4 -91.32(16) . . . . ?
C2 C1 C5 C9 -150.69(16) . . . . ?
P1 C1 C5 C9 89.79(17) . . . . ?
C5 C4 C6 C7 2.4(3) . . . . ?
O2 C4 C6 C7 -178.08(16) . . . . ?
C4 C6 C7 C8 -1.0(3) . . . . ?
C6 C7 C8 C9 -1.0(3) . . . . ?
C7 C8 C9 C5 1.7(3) . . . . ?
C4 C5 C9 C8 -0.4(2) . . . . ?
C1 C5 C9 C8 178.50(15) . . . . ?
O1 P1 C11 C16 -157.36(14) . . . . ?
C18 P1 C11 C16 -34.65(17) . . . . ?
C1 P1 C11 C16 80.83(16) . . . . ?
O1 P1 C11 C12 27.16(16) . . . . ?
C18 P1 C11 C12 149.88(14) . . . . ?
C1 P1 C11 C12 -94.64(15) . . . . ?
C16 C11 C12 C13 0.8(3) . . . . ?
P1 C11 C12 C13 176.42(14) . . . . ?
C11 C12 C13 C14 0.3(3) . . . . ?
C12 C13 C14 C15 -1.0(3) . . . . ?
C12 C13 C14 C17 178.21(17) . . . . ?
C13 C14 C15 C16 0.6(3) . . . . ?
C17 C14 C15 C16 -178.62(17) . . . . ?
C12 C11 C16 C15 -1.2(3) . . . . ?
P1 C11 C16 C15 -176.57(14) . . . . ?
C14 C15 C16 C11 0.5(3) . . . . ?
O1 P1 C18 C23 -158.94(14) . . . . ?
C11 P1 C18 C23 78.31(16) . . . . ?
C1 P1 C18 C23 -33.26(17) . . . . ?
O1 P1 C18 C19 26.82(15) . . . . ?
C11 P1 C18 C19 -95.93(14) . . . . ?
C1 P1 C18 C19 152.50(13) . . . . ?
C23 C18 C19 C20 -1.7(2) . . . . ?
P1 C18 C19 C20 172.95(13) . . . . ?
C18 C19 C20 C21 0.4(3) . . . . ?
C19 C20 C21 C22 1.6(3) . . . . ?
C19 C20 C21 C24 -176.23(17) . . . . ?
C20 C21 C22 C23 -2.4(3) . . . . ?
C24 C21 C22 C23 175.39(17) . . . . ?
C21 C22 C23 C18 1.2(3) . . . . ?
C19 C18 C23 C22 0.9(2) . . . . ?
P1 C18 C23 C22 -173.23(13) . . . . ?
